data_4503339
loop_
_publ_author_name
'Aburaya, Kazuaki'
'Nakano, Kazunori'
'Sada, Kazuki'
'Yoswathananont, Nungruethai'
'Shigesato, Masashi'
'Hisaki, Ichiro'
'Tohnai, Norimitsu'
'Miyata, Mikiji'

_publ_section_title
;
 Importance of Weak Hydrogen Bonds in the Formation of Cholamide Inclusion
 Crystals with Aromatic Guests
;
_journal_issue 3
_journal_name_full 'Crystal Growth &amp; Design'
_journal_page_first 1013
_journal_paper_doi 10.1021/cg701011r
_journal_volume 8
_journal_year 2008
_chemical_formula_moiety 'C32 H47 N O4 '
_chemical_formula_sum 'C32 H47 N O4'
_chemical_formula_weight 509.73
_space_group_IT_number 4
_symmetry_cell_setting monoclinic
_symmetry_Int_Tables_number 4
_symmetry_space_group_name_Hall 'P 2yb'
_symmetry_space_group_name_H-M 'P 1 21 1'
_cell_angle_alpha 90.0000
_cell_angle_beta 112.464(3)
_cell_angle_gamma 90.0000
_cell_formula_units_Z 2
_cell_length_a 12.0888(7)
_cell_length_b 7.8629(4)
_cell_length_c 16.6203(9)
_cell_measurement_reflns_used 4607
_cell_measurement_temperature 293.1
_cell_measurement_theta_max 67.5
_cell_measurement_theta_min 3.9
_cell_volume 1459.93(14)
_computing_cell_refinement PROCESS-AUTO
_computing_data_collection PROCESS-AUTO
_computing_data_reduction CrystalStructure
_computing_publication_material 'CrystalStructure 3.8'
_computing_structure_refinement SHELXL
_computing_structure_solution SIR2004
_diffrn_detector_area_resol_mean 10.00
_diffrn_measured_fraction_theta_full 0.981
_diffrn_measured_fraction_theta_max 0.981
_diffrn_measurement_device_type 'Rigaku RAXIS-RAPID'
_diffrn_measurement_method \w
_diffrn_radiation_type 'Cu K\a'
_diffrn_radiation_wavelength 1.54187
_diffrn_reflns_av_R_equivalents 0.214
_diffrn_reflns_limit_h_max 14
_diffrn_reflns_limit_h_min -14
_diffrn_reflns_limit_k_max 8
_diffrn_reflns_limit_k_min -8
_diffrn_reflns_limit_l_max 20
_diffrn_reflns_limit_l_min -19
_diffrn_reflns_number 16205
_diffrn_reflns_theta_full 68.18
_diffrn_reflns_theta_max 68.18
_exptl_absorpt_coefficient_mu 0.590
_exptl_absorpt_correction_T_max 0.971
_exptl_absorpt_correction_T_min 0.911
_exptl_absorpt_correction_type numerical
_exptl_absorpt_process_details
;
    Higashi, T. (1999). Program for Absorption Correction.
    Rigaku Corporation, Tokyo, Japan.
;
_exptl_crystal_colour colorless
_exptl_crystal_density_diffrn 1.159
_exptl_crystal_density_method 'not measured'
_exptl_crystal_description needle
_exptl_crystal_F_000 556.00
_exptl_crystal_size_max 0.30
_exptl_crystal_size_mid 0.10
_exptl_crystal_size_min 0.05
_refine_diff_density_max 0.14
_refine_diff_density_min -0.20
_refine_ls_abs_structure_details 'Flack, H. D. (1983), Acta Cryst. A39, 876-881.  1939 Friedel Pairs'
_refine_ls_abs_structure_Flack -0.1(4)
_refine_ls_extinction_method none
_refine_ls_goodness_of_fit_ref 0.791
_refine_ls_hydrogen_treatment refall
_refine_ls_number_parameters 335
_refine_ls_number_reflns 4770
_refine_ls_R_factor_gt 0.0662
_refine_ls_shift/su_max 0.0010
_refine_ls_structure_factor_coef Fsqd
_refine_ls_weighting_details 'w = 1/[\s^2^(Fo^2^)+(0.0000P)^2^+0.0000P] where P=(Fo^2^+2Fc^2^)/3'
_refine_ls_weighting_scheme calc
_refine_ls_wR_factor_ref 0.1853
_reflns_number_gt 1335
_reflns_number_total 4770
_reflns_threshold_expression F^2^>2.0\s(F^2^)
_cod_data_source_file cg701011r-file003.cif
_cod_data_source_block '_CAM7'
_cod_original_cell_volume 1459.94(13)
_cod_original_formula_sum 'C32 H47 N O4 '
_cod_database_code 4503339

loop_
_symmetry_equiv_pos_site_id
_symmetry_equiv_pos_as_xyz
1 +X,+Y,+Z
2 -X,1/2+Y,-Z

loop_
_atom_site_label
_atom_site_type_symbol
_atom_site_fract_x
_atom_site_fract_y
_atom_site_fract_z
_atom_site_U_iso_or_equiv
_atom_site_adp_type
_atom_site_occupancy
_atom_site_symmetry_multiplicity
_atom_site_calc_flag
_atom_site_refinement_flags
O(1) O 0.3887(3) 0.9755(5) 0.4026(2) 0.0784(14) Uani 1.00 1 d .
O(2) O 0.7538(3) 1.2058(5) 0.6133(2) 0.0664(13) Uani 1.00 1 d .
O(3) O 0.8038(3) 0.6752(5) 0.7132(2) 0.0711(13) Uani 1.00 1 d .
O(4) O 1.2098(5) 0.9339(8) 1.1678(3) 0.110(2) Uani 1.00 1 d .
N(1) N 1.2697(4) 0.6746(9) 1.2178(3) 0.098(2) Uani 1.00 1 d .
C(1) C 0.6646(6) 0.7532(9) 0.4067(4) 0.067(2) Uani 1.00 1 d .
C(2) C 0.5462(6) 0.7798(9) 0.4170(4) 0.070(2) Uani 1.00 1 d .
C(3) C 0.4963(6) 0.9531(9) 0.3860(4) 0.0620(19) Uani 1.00 1 d .
C(4) C 0.5869(5) 1.0872(8) 0.4351(4) 0.065(2) Uani 1.00 1 d .
C(5) C 0.7101(6) 1.0655(9) 0.4283(4) 0.064(2) Uani 1.00 1 d .
C(6) C 0.7943(5) 1.2051(8) 0.4798(4) 0.066(2) Uani 1.00 1 d .
C(7) C 0.8432(5) 1.1838(8) 0.5781(4) 0.0605(19) Uani 1.00 1 d .
C(8) C 0.8959(5) 1.0085(8) 0.6036(4) 0.0526(17) Uani 1.00 1 d .
C(9) C 0.8080(5) 0.8644(8) 0.5560(3) 0.0527(17) Uani 1.00 1 d .
C(10) C 0.7635(6) 0.8819(8) 0.4550(4) 0.0545(18) Uani 1.00 1 d .
C(11) C 0.8639(5) 0.6904(8) 0.5912(3) 0.0599(19) Uani 1.00 1 d .
C(12) C 0.9078(5) 0.6717(9) 0.6906(3) 0.0583(19) Uani 1.00 1 d .
C(13) C 0.9976(5) 0.8107(8) 0.7387(4) 0.0517(17) Uani 1.00 1 d .
C(14) C 0.9361(5) 0.9829(8) 0.7026(4) 0.0589(19) Uani 1.00 1 d .
C(15) C 1.0195(5) 1.1170(9) 0.7628(4) 0.074(2) Uani 1.00 1 d .
C(16) C 1.0648(5) 1.0292(9) 0.8514(4) 0.075(2) Uani 1.00 1 d .
C(17) C 1.0252(5) 0.8384(9) 0.8374(3) 0.0591(17) Uani 1.00 1 d .
C(18) C 1.1137(5) 0.7846(9) 0.7230(3) 0.072(2) Uani 1.00 1 d .
C(19) C 0.8656(5) 0.8545(9) 0.4226(3) 0.076(2) Uani 1.00 1 d .
C(20) C 1.1183(6) 0.7247(10) 0.9047(4) 0.070(2) Uani 1.00 1 d .
C(21) C 1.0899(6) 0.5380(10) 0.8893(4) 0.093(2) Uani 1.00 1 d .
C(22) C 1.1234(6) 0.7748(9) 0.9955(4) 0.083(2) Uani 1.00 1 d .
C(23) C 1.2379(6) 0.7305(11) 1.0681(4) 0.101(2) Uani 1.00 1 d .
C(24) C 1.2376(6) 0.7903(14) 1.1565(5) 0.079(2) Uani 1.00 1 d .
C(25) C 0.5613(12) 0.8764(15) 0.9586(9) 0.131(4) Uani 1.00 1 d .
C(26) C 0.6394(10) 0.7712(14) 0.9382(9) 0.156(4) Uani 1.00 1 d .
C(27) C 0.6246(16) 0.7507(19) 0.8541(12) 0.257(12) Uani 1.00 1 d .
C(28) C 0.538(2) 0.836(2) 0.7889(12) 0.284(16) Uani 1.00 1 d .
C(29) C 0.4563(15) 0.936(2) 0.8080(11) 0.266(14) Uani 1.00 1 d .
C(30) C 0.4674(11) 0.9541(16) 0.8926(11) 0.174(6) Uani 1.00 1 d .
C(31) C 0.5844(13) 0.895(2) 1.0514(11) 0.200(6) Uani 1.00 1 d .
C(32) C 0.5832(19) 0.922(2) 1.1195(12) 0.283(10) Uani 1.00 1 d .
H(1) H 0.6502 0.7578 0.3452 0.081 Uiso 1.00 1 c R
H(2) H 0.6937 0.6400 0.4273 0.081 Uiso 1.00 1 c R
H(3) H 0.4894 0.6939 0.3839 0.083 Uiso 1.00 1 c R
H(4) H 0.5580 0.7669 0.4778 0.083 Uiso 1.00 1 c R
H(5) H 0.4780 0.9634 0.3234 0.074 Uiso 1.00 1 c R
H(6) H 0.5978 1.0833 0.4960 0.077 Uiso 1.00 1 c R
H(7) H 0.5551 1.1984 0.4128 0.077 Uiso 1.00 1 c R
H(8) H 0.6978 1.0817 0.3670 0.077 Uiso 1.00 1 c R
H(9) H 0.7523 1.3129 0.4652 0.079 Uiso 1.00 1 c R
H(10) H 0.8612 1.2108 0.4613 0.079 Uiso 1.00 1 c R
H(11) H 0.9064 1.2683 0.6043 0.073 Uiso 1.00 1 c R
H(12) H 0.9667 0.9993 0.5887 0.063 Uiso 1.00 1 c R
H(13) H 0.7375 0.8769 0.5711 0.063 Uiso 1.00 1 c R
H(14) H 0.8050 0.6026 0.5642 0.072 Uiso 1.00 1 c R
H(15) H 0.9309 0.6714 0.5739 0.072 Uiso 1.00 1 c R
H(16) H 0.9469 0.5607 0.7072 0.070 Uiso 1.00 1 c R
H(17) H 0.8628 0.9851 0.7147 0.071 Uiso 1.00 1 c R
H(18) H 1.0850 1.1442 0.7450 0.089 Uiso 1.00 1 c R
H(19) H 0.9762 1.2204 0.7637 0.089 Uiso 1.00 1 c R
H(20) H 1.0315 1.0839 0.8894 0.090 Uiso 1.00 1 c R
H(21) H 1.1514 1.0368 0.8783 0.090 Uiso 1.00 1 c R
H(22) H 0.9498 0.8279 0.8462 0.071 Uiso 1.00 1 c R
H(23) H 1.1702 0.8717 0.7528 0.107 Uiso 1.00 1 c R
H(24) H 1.0966 0.7909 0.6617 0.107 Uiso 1.00 1 c R
H(25) H 1.1468 0.6751 0.7446 0.107 Uiso 1.00 1 c R
H(26) H 0.9297 0.9322 0.4520 0.115 Uiso 1.00 1 c R
H(27) H 0.8365 0.8745 0.3610 0.115 Uiso 1.00 1 c R
H(28) H 0.8944 0.7398 0.4348 0.115 Uiso 1.00 1 c R
H(29) H 1.1967 0.7461 0.9022 0.085 Uiso 1.00 1 c R
H(30) H 1.0055 0.5208 0.8732 0.139 Uiso 1.00 1 c R
H(31) H 1.1332 0.4757 0.9415 0.139 Uiso 1.00 1 c R
H(32) H 1.1128 0.4987 0.8432 0.139 Uiso 1.00 1 c R
H(33) H 1.1109 0.8965 0.9964 0.099 Uiso 1.00 1 c R
H(34) H 1.0582 0.7190 1.0055 0.099 Uiso 1.00 1 c R
H(35) H 1.3039 0.7837 1.0582 0.121 Uiso 1.00 1 c R
H(36) H 1.2495 0.6083 1.0695 0.121 Uiso 1.00 1 c R
H(37) H 0.3526 1.0596 0.3764 0.118 Uiso 1.00 1 c R
H(38) H 0.7237 1.3004 0.6004 0.100 Uiso 1.00 1 c R
H(39) H 0.7925 0.5802 0.7288 0.107 Uiso 1.00 1 c R
H(40) H 1.2716 0.6991 1.2688 0.117 Uiso 1.00 1 c R
H(41) H 1.2887 0.5742 1.2071 0.117 Uiso 1.00 1 c R
H(42) H 0.7012 0.7155 0.9821 0.187 Uiso 1.00 1 c R
H(43) H 0.6750 0.6770 0.8404 0.308 Uiso 1.00 1 c R
H(44) H 0.5330 0.8264 0.7318 0.340 Uiso 1.00 1 c R
H(45) H 0.3946 0.9906 0.7635 0.320 Uiso 1.00 1 c R
H(46) H 0.4120 1.0185 0.9057 0.209 Uiso 1.00 1 c R
H(47) H 0.5822 0.9429 1.1743 0.340 Uiso 1.00 1 c R

loop_
_atom_site_aniso_label
_atom_site_aniso_U_11
_atom_site_aniso_U_22
_atom_site_aniso_U_33
_atom_site_aniso_U_12
_atom_site_aniso_U_13
_atom_site_aniso_U_23
O(1) 0.060(3) 0.070(3) 0.106(3) 0.014(2) 0.033(2) 0.015(2)
O(2) 0.075(3) 0.065(3) 0.067(3) 0.013(2) 0.037(2) 0.005(2)
O(3) 0.071(3) 0.070(3) 0.069(3) -0.015(2) 0.023(2) 0.005(2)
O(4) 0.143(5) 0.102(4) 0.077(4) 0.021(4) 0.034(3) -0.010(4)
N(1) 0.108(5) 0.111(6) 0.067(4) 0.011(4) 0.024(3) -0.021(4)
C(1) 0.086(5) 0.061(5) 0.053(4) 0.016(4) 0.024(4) -0.007(3)
C(2) 0.072(5) 0.073(6) 0.051(4) 0.002(4) 0.009(3) -0.008(3)
C(3) 0.075(5) 0.049(4) 0.059(4) 0.015(4) 0.021(4) 0.008(4)
C(4) 0.070(5) 0.050(5) 0.069(5) -0.001(4) 0.022(4) 0.005(4)
C(5) 0.069(5) 0.077(6) 0.049(4) 0.001(4) 0.026(3) 0.004(4)
C(6) 0.074(5) 0.069(5) 0.061(4) 0.000(4) 0.032(3) 0.005(4)
C(7) 0.052(4) 0.055(5) 0.067(5) -0.006(4) 0.014(3) -0.011(4)
C(8) 0.050(4) 0.053(5) 0.055(4) -0.004(4) 0.020(3) 0.003(3)
C(9) 0.050(4) 0.050(4) 0.059(4) 0.000(4) 0.022(3) -0.006(4)
C(10) 0.066(5) 0.049(5) 0.045(4) 0.005(4) 0.018(3) 0.003(3)
C(11) 0.060(4) 0.069(5) 0.049(4) -0.006(4) 0.018(3) -0.008(4)
C(12) 0.062(4) 0.065(5) 0.043(4) 0.005(4) 0.015(3) 0.002(3)
C(13) 0.050(4) 0.051(5) 0.051(4) 0.008(4) 0.016(3) -0.004(3)
C(14) 0.062(4) 0.060(5) 0.052(4) 0.003(4) 0.019(3) 0.000(4)
C(15) 0.082(5) 0.067(5) 0.065(4) -0.006(4) 0.020(4) 0.002(4)
C(16) 0.090(5) 0.070(6) 0.061(5) -0.002(4) 0.024(4) -0.006(4)
C(17) 0.064(4) 0.071(5) 0.042(4) 0.002(4) 0.021(3) 0.001(4)
C(18) 0.068(5) 0.100(6) 0.044(4) 0.016(4) 0.019(3) -0.003(4)
C(19) 0.081(5) 0.101(6) 0.059(4) 0.011(4) 0.039(3) 0.003(4)
C(20) 0.071(5) 0.074(6) 0.060(5) 0.004(4) 0.017(3) -0.001(4)
C(21) 0.112(6) 0.096(7) 0.058(5) 0.013(5) 0.020(4) 0.020(4)
C(22) 0.081(5) 0.097(6) 0.062(5) 0.012(4) 0.018(4) 0.002(4)
C(23) 0.097(6) 0.163(8) 0.035(4) 0.027(5) 0.018(4) -0.011(4)
C(24) 0.063(5) 0.108(8) 0.053(5) 0.001(5) 0.007(4) 0.009(5)
C(25) 0.138(11) 0.106(10) 0.188(14) -0.009(7) 0.107(12) -0.019(10)
C(26) 0.150(11) 0.115(10) 0.168(14) -0.035(8) 0.024(9) -0.009(9)
C(27) 0.50(3) 0.140(13) 0.171(18) -0.093(17) 0.18(2) -0.058(14)
C(28) 0.46(4) 0.26(2) 0.20(2) -0.24(2) 0.20(2) -0.086(19)
C(29) 0.24(2) 0.36(3) 0.122(13) -0.152(19) -0.012(13) 0.084(17)
C(30) 0.092(9) 0.157(11) 0.239(17) 0.009(7) 0.025(10) 0.070(12)
C(31) 0.235(13) 0.203(14) 0.237(19) -0.041(11) 0.174(15) -0.016(15)
C(32) 0.39(2) 0.28(2) 0.29(2) -0.076(16) 0.25(2) -0.063(18)

loop_
_atom_type_symbol
_atom_type_description
_atom_type_scat_dispersion_real
_atom_type_scat_dispersion_imag
_atom_type_scat_source
C C 0.018 0.009
;
International Tables for Crystallography
(1992, Vol. C, Tables 4.2.6.8 and 6.1.1.4)
;
H H 0.000 0.000
;
International Tables for Crystallography
(1992, Vol. C, Table 6.1.1.4)
;
O O 0.049 0.032
;
International Tables for Crystallography
(1992, Vol. C, Tables 4.2.6.8 and 6.1.1.4)
;
N N 0.031 0.018
;
International Tables for Crystallography
(1992, Vol. C, Tables 4.2.6.8 and 6.1.1.4)
;

loop_
_geom_angle_atom_site_label_1
_geom_angle_atom_site_label_2
_geom_angle_atom_site_label_3
_geom_angle
_geom_angle_publ_flag
C(2) C(1) C(10) 115.4(6) yes
C(1) C(2) C(3) 111.0(6) yes
O(1) C(3) C(2) 108.6(6) yes
O(1) C(3) C(4) 109.3(5) yes
C(2) C(3) C(4) 109.5(5) yes
C(3) C(4) C(5) 113.7(6) yes
C(4) C(5) C(6) 109.7(6) yes
C(4) C(5) C(10) 112.5(6) yes
C(6) C(5) C(10) 112.9(4) yes
C(5) C(6) C(7) 115.3(6) yes
O(2) C(7) C(6) 112.6(4) yes
O(2) C(7) C(8) 107.5(5) yes
C(6) C(7) C(8) 110.6(5) yes
C(7) C(8) C(9) 113.0(4) yes
C(7) C(8) C(14) 110.3(5) yes
C(9) C(8) C(14) 109.0(5) yes
C(8) C(9) C(10) 111.9(5) yes
C(8) C(9) C(11) 109.9(4) yes
C(10) C(9) C(11) 114.1(5) yes
C(1) C(10) C(5) 107.7(5) yes
C(1) C(10) C(9) 112.5(5) yes
C(1) C(10) C(19) 107.0(5) yes
C(5) C(10) C(9) 108.6(5) yes
C(5) C(10) C(19) 109.1(6) yes
C(9) C(10) C(19) 111.8(4) yes
C(9) C(11) C(12) 114.5(5) yes
O(3) C(12) C(11) 107.4(4) yes
O(3) C(12) C(13) 111.4(5) yes
C(11) C(12) C(13) 112.1(5) yes
C(12) C(13) C(14) 106.4(4) yes
C(12) C(13) C(17) 118.2(6) yes
C(12) C(13) C(18) 109.1(5) yes
C(14) C(13) C(17) 99.4(5) yes
C(14) C(13) C(18) 112.6(5) yes
C(17) C(13) C(18) 110.8(4) yes
C(8) C(14) C(13) 115.8(5) yes
C(8) C(14) C(15) 117.8(5) yes
C(13) C(14) C(15) 104.5(4) yes
C(14) C(15) C(16) 102.8(5) yes
C(15) C(16) C(17) 108.3(4) yes
C(13) C(17) C(16) 102.7(5) yes
C(13) C(17) C(20) 119.2(6) yes
C(16) C(17) C(20) 110.7(4) yes
C(17) C(20) C(21) 112.8(5) yes
C(17) C(20) C(22) 108.0(6) yes
C(21) C(20) C(22) 109.8(6) yes
C(20) C(22) C(23) 114.3(6) yes
C(22) C(23) C(24) 111.1(6) yes
O(4) C(24) N(1) 122.9(8) yes
O(4) C(24) C(23) 122.2(8) yes
N(1) C(24) C(23) 115.0(8) yes
C(26) C(25) C(30) 119.9(15) yes
C(26) C(25) C(31) 116.3(11) yes
C(30) C(25) C(31) 123.9(15) yes
C(25) C(26) C(27) 119.3(12) yes
C(26) C(27) C(28) 121.6(19) yes
C(27) C(28) C(29) 120(2) yes
C(28) C(29) C(30) 119.6(14) yes
C(25) C(30) C(29) 119.8(15) yes
C(25) C(31) C(32) 168.4(17) yes
C(3) O(1) H(37) 109.5 no
C(7) O(2) H(38) 109.5 no
C(12) O(3) H(39) 109.5 no
C(24) N(1) H(40) 120.0 no
C(24) N(1) H(41) 120.0 no
H(40) N(1) H(41) 120.0 no
C(2) C(1) H(1) 108.4 no
C(2) C(1) H(2) 108.4 no
C(10) C(1) H(1) 108.4 no
C(10) C(1) H(2) 108.4 no
H(1) C(1) H(2) 107.5 no
C(1) C(2) H(3) 109.4 no
C(1) C(2) H(4) 109.4 no
C(3) C(2) H(3) 109.4 no
C(3) C(2) H(4) 109.4 no
H(3) C(2) H(4) 108.0 no
O(1) C(3) H(5) 109.8 no
C(2) C(3) H(5) 109.8 no
C(4) C(3) H(5) 109.8 no
C(3) C(4) H(6) 108.8 no
C(3) C(4) H(7) 108.8 no
C(5) C(4) H(6) 108.8 no
C(5) C(4) H(7) 108.8 no
H(6) C(4) H(7) 107.7 no
C(4) C(5) H(8) 107.1 no
C(6) C(5) H(8) 107.1 no
C(10) C(5) H(8) 107.1 no
C(5) C(6) H(9) 108.4 no
C(5) C(6) H(10) 108.4 no
C(7) C(6) H(9) 108.4 no
C(7) C(6) H(10) 108.4 no
H(9) C(6) H(10) 107.5 no
O(2) C(7) H(11) 108.7 no
C(6) C(7) H(11) 108.7 no
C(8) C(7) H(11) 108.7 no
C(7) C(8) H(12) 108.2 no
C(9) C(8) H(12) 108.2 no
C(14) C(8) H(12) 108.1 no
C(8) C(9) H(13) 106.9 no
C(10) C(9) H(13) 106.9 no
C(11) C(9) H(13) 106.9 no
C(9) C(11) H(14) 108.6 no
C(9) C(11) H(15) 108.6 no
C(12) C(11) H(14) 108.6 no
C(12) C(11) H(15) 108.6 no
H(14) C(11) H(15) 107.6 no
O(3) C(12) H(16) 108.6 no
C(11) C(12) H(16) 108.6 no
C(13) C(12) H(16) 108.6 no
C(8) C(14) H(17) 105.9 no
C(13) C(14) H(17) 105.9 no
C(15) C(14) H(17) 105.9 no
C(14) C(15) H(18) 111.2 no
C(14) C(15) H(19) 111.2 no
C(16) C(15) H(18) 111.2 no
C(16) C(15) H(19) 111.2 no
H(18) C(15) H(19) 109.1 no
C(15) C(16) H(20) 110.0 no
C(15) C(16) H(21) 110.0 no
C(17) C(16) H(20) 110.0 no
C(17) C(16) H(21) 110.0 no
H(20) C(16) H(21) 108.4 no
C(13) C(17) H(22) 107.9 no
C(16) C(17) H(22) 107.9 no
C(20) C(17) H(22) 107.9 no
C(13) C(18) H(23) 109.5 no
C(13) C(18) H(24) 109.5 no
C(13) C(18) H(25) 109.5 no
H(23) C(18) H(24) 109.5 no
H(23) C(18) H(25) 109.5 no
H(24) C(18) H(25) 109.5 no
C(10) C(19) H(26) 109.5 no
C(10) C(19) H(27) 109.5 no
C(10) C(19) H(28) 109.5 no
H(26) C(19) H(27) 109.5 no
H(26) C(19) H(28) 109.5 no
H(27) C(19) H(28) 109.5 no
C(17) C(20) H(29) 108.7 no
C(21) C(20) H(29) 108.7 no
C(22) C(20) H(29) 108.7 no
C(20) C(21) H(30) 109.5 no
C(20) C(21) H(31) 109.5 no
C(20) C(21) H(32) 109.5 no
H(30) C(21) H(31) 109.5 no
H(30) C(21) H(32) 109.5 no
H(31) C(21) H(32) 109.5 no
C(20) C(22) H(33) 108.7 no
C(20) C(22) H(34) 108.7 no
C(23) C(22) H(33) 108.7 no
C(23) C(22) H(34) 108.7 no
H(33) C(22) H(34) 107.6 no
C(22) C(23) H(35) 109.4 no
C(22) C(23) H(36) 109.4 no
C(24) C(23) H(35) 109.4 no
C(24) C(23) H(36) 109.4 no
H(35) C(23) H(36) 108.0 no
C(25) C(26) H(42) 120.4 no
C(27) C(26) H(42) 120.4 no
C(26) C(27) H(43) 119.2 no
C(28) C(27) H(43) 119.2 no
C(27) C(28) H(44) 120.2 no
C(29) C(28) H(44) 120.2 no
C(28) C(29) H(45) 120.2 no
C(30) C(29) H(45) 120.2 no
C(25) C(30) H(46) 120.1 no
C(29) C(30) H(46) 120.1 no
C(31) C(32) H(47) 180.0 no

loop_
_geom_bond_atom_site_label_1
_geom_bond_atom_site_label_2
_geom_bond_distance
_geom_bond_publ_flag
O(1) C(3) 1.440(10) yes
O(2) C(7) 1.423(9) yes
O(3) C(12) 1.442(8) yes
O(4) C(24) 1.213(12) yes
N(1) C(24) 1.310(11) yes
C(1) C(2) 1.520(11) yes
C(1) C(10) 1.537(9) yes
C(2) C(3) 1.500(9) yes
C(3) C(4) 1.515(9) yes
C(4) C(5) 1.546(11) yes
C(5) C(6) 1.519(9) yes
C(5) C(10) 1.575(9) yes
C(6) C(7) 1.520(8) yes
C(7) C(8) 1.510(9) yes
C(8) C(9) 1.548(8) yes
C(8) C(14) 1.540(9) yes
C(9) C(10) 1.561(8) yes
C(9) C(11) 1.539(8) yes
C(10) C(19) 1.538(11) yes
C(11) C(12) 1.537(8) yes
C(12) C(13) 1.532(8) yes
C(13) C(14) 1.550(8) yes
C(13) C(17) 1.561(9) yes
C(13) C(18) 1.536(10) yes
C(14) C(15) 1.536(8) yes
C(15) C(16) 1.526(9) yes
C(16) C(17) 1.564(9) yes
C(17) C(20) 1.534(8) yes
C(20) C(21) 1.507(10) yes
C(20) C(22) 1.538(11) yes
C(22) C(23) 1.489(8) yes
C(23) C(24) 1.543(12) yes
C(25) C(26) 1.39(2) yes
C(25) C(30) 1.383(17) yes
C(25) C(31) 1.47(2) yes
C(26) C(27) 1.35(2) yes
C(27) C(28) 1.36(2) yes
C(28) C(29) 1.39(3) yes
C(29) C(30) 1.37(2) yes
C(31) C(32) 1.16(3) yes
O(1) H(37) 0.820 no
O(2) H(38) 0.820 no
O(3) H(39) 0.820 no
N(1) H(40) 0.860 no
N(1) H(41) 0.860 no
C(1) H(1) 0.970 no
C(1) H(2) 0.970 no
C(2) H(3) 0.970 no
C(2) H(4) 0.970 no
C(3) H(5) 0.980 no
C(4) H(6) 0.970 no
C(4) H(7) 0.970 no
C(5) H(8) 0.980 no
C(6) H(9) 0.970 no
C(6) H(10) 0.970 no
C(7) H(11) 0.980 no
C(8) H(12) 0.980 no
C(9) H(13) 0.980 no
C(11) H(14) 0.970 no
C(11) H(15) 0.970 no
C(12) H(16) 0.980 no
C(14) H(17) 0.980 no
C(15) H(18) 0.970 no
C(15) H(19) 0.970 no
C(16) H(20) 0.970 no
C(16) H(21) 0.970 no
C(17) H(22) 0.980 no
C(18) H(23) 0.960 no
C(18) H(24) 0.960 no
C(18) H(25) 0.960 no
C(19) H(26) 0.960 no
C(19) H(27) 0.960 no
C(19) H(28) 0.960 no
C(20) H(29) 0.980 no
C(21) H(30) 0.960 no
C(21) H(31) 0.960 no
C(21) H(32) 0.960 no
C(22) H(33) 0.970 no
C(22) H(34) 0.970 no
C(23) H(35) 0.970 no
C(23) H(36) 0.970 no
C(26) H(42) 0.930 no
C(27) H(43) 0.930 no
C(28) H(44) 0.930 no
C(29) H(45) 0.930 no
C(30) H(46) 0.930 no
C(32) H(47) 0.930 no

loop_
_geom_contact_atom_site_label_1
_geom_contact_atom_site_label_2
_geom_contact_distance
_geom_contact_site_symmetry_2
O(1) O(2) 2.681(6) 2_646
O(1) O(3) 2.857(5) 2_656
O(1) C(11) 3.526(8) 2_656
O(2) O(1) 2.681(6) 2_656
O(2) N(1) 2.937(8) 2_757
O(2) C(2) 3.514(8) 2_656
O(2) C(3) 3.599(9) 2_656
O(3) O(1) 2.857(5) 2_646
O(3) O(4) 2.792(7) 2_747
O(4) O(3) 2.792(7) 2_757
O(4) C(21) 3.474(9) 2_757
O(4) C(27) 3.301(19) 2_757
N(1) O(2) 2.937(8) 2_747
N(1) C(14) 3.567(10) 2_747
N(1) C(28) 3.57(2) 2_747
C(2) O(2) 3.514(8) 2_646
C(3) O(2) 3.599(9) 2_646
C(11) O(1) 3.526(8) 2_646
C(14) N(1) 3.567(10) 2_757
C(21) O(4) 3.474(9) 2_747
C(27) O(4) 3.301(19) 2_747
C(28) N(1) 3.57(2) 2_757
O(1) H(2) 3.580 2_656
O(1) H(4) 2.939 2_656
O(1) H(6) 3.488 2_646
O(1) H(9) 3.498 2_646
O(1) H(14) 2.788 2_656
O(1) H(38) 1.922 2_646
O(1) H(39) 2.567 2_656
O(1) H(40) 3.044 1_454
O(2) H(3) 2.960 2_656
O(2) H(4) 3.518 2_656
O(2) H(14) 3.342 1_565
O(2) H(16) 3.590 1_565
O(2) H(37) 3.097 2_656
O(2) H(39) 3.447 1_565
O(2) H(40) 2.097 2_757
O(2) H(41) 3.378 2_757
O(3) H(37) 2.114 2_646
O(3) H(38) 3.428 1_545
O(3) H(43) 3.068 .
O(4) H(5) 3.293 1_656
O(4) H(16) 3.451 2_757
O(4) H(19) 3.337 2_747
O(4) H(30) 2.521 2_757
O(4) H(37) 3.377 1_656
O(4) H(39) 2.077 2_757
O(4) H(43) 2.399 2_757
N(1) H(3) 3.016 1_656
N(1) H(5) 3.347 1_656
N(1) H(17) 2.724 2_747
N(1) H(19) 3.124 2_747
N(1) H(20) 3.461 2_747
N(1) H(38) 3.151 2_747
N(1) H(39) 3.468 2_757
N(1) H(44) 3.517 2_747
C(1) H(45) 3.352 2_646
C(2) H(6) 3.070 2_646
C(2) H(7) 3.543 2_646
C(2) H(38) 3.167 2_646
C(2) H(40) 3.353 1_454
C(3) H(4) 3.575 2_656
C(3) H(38) 3.004 2_646
C(3) H(39) 3.426 2_656
C(3) H(40) 3.334 1_454
C(3) H(44) 3.471 2_656
C(4) H(3) 3.566 2_656
C(4) H(4) 3.016 2_656
C(4) H(44) 3.204 2_656
C(6) H(14) 3.409 1_565
C(6) H(24) 3.176 2_756
C(6) H(26) 3.566 2_756
C(6) H(28) 3.488 2_756
C(7) H(14) 3.321 1_565
C(7) H(16) 3.592 1_565
C(7) H(26) 3.557 2_756
C(7) H(28) 3.289 2_756
C(7) H(40) 3.334 2_757
C(8) H(28) 3.373 2_756
C(9) H(37) 3.527 2_646
C(11) H(9) 3.586 1_545
C(11) H(11) 3.353 1_545
C(11) H(26) 3.498 2_746
C(11) H(37) 3.045 2_646
C(11) H(38) 3.535 1_545
C(12) H(11) 3.478 1_545
C(12) H(37) 3.041 2_646
C(14) H(40) 3.215 2_757
C(15) H(32) 3.304 1_565
C(15) H(40) 3.416 2_757
C(16) H(34) 3.577 2_757
C(16) H(42) 3.439 2_757
C(18) H(8) 3.547 2_746
C(18) H(10) 3.243 2_746
C(18) H(45) 3.586 1_655
C(19) H(10) 3.322 2_746
C(19) H(11) 3.033 2_746
C(19) H(12) 3.499 2_746
C(19) H(15) 3.486 2_756
C(19) H(18) 3.481 2_746
C(21) H(19) 3.208 1_545
C(22) H(20) 3.485 2_747
C(24) H(5) 3.440 1_656
C(24) H(19) 3.372 2_747
C(24) H(20) 3.450 2_747
C(24) H(30) 3.326 2_757
C(24) H(39) 3.081 2_757
C(24) H(43) 3.213 2_757
C(25) H(31) 3.510 2_757
C(25) H(36) 3.096 2_757
C(25) H(46) 3.543 2_647
C(26) H(31) 3.153 2_757
C(26) H(36) 2.996 2_757
C(26) H(46) 3.507 2_647
C(27) H(5) 3.543 2_646
C(27) H(36) 3.218 2_757
C(27) H(41) 3.068 2_757
C(27) H(47) 3.381 2_647
C(28) H(5) 3.437 2_646
C(28) H(7) 3.284 2_646
C(28) H(36) 3.483 2_757
C(28) H(41) 2.796 2_757
C(28) H(47) 3.562 2_647
C(29) H(1) 3.469 2_656
C(29) H(23) 3.261 1_455
C(29) H(41) 3.367 2_757
C(30) H(23) 3.514 1_455
C(30) H(36) 3.454 2_757
C(31) H(31) 3.430 2_757
C(31) H(32) 3.497 2_757
C(31) H(35) 3.545 1_455
C(31) H(46) 3.044 2_647
C(32) H(32) 3.538 2_757
C(32) H(35) 3.314 1_455
C(32) H(46) 3.201 2_647
H(1) C(29) 3.469 2_646
H(1) H(45) 2.688 2_646
H(1) H(47) 3.013 1_554
H(2) O(1) 3.580 2_646
H(2) H(9) 2.678 1_545
H(2) H(37) 3.572 2_646
H(2) H(45) 3.160 2_646
H(3) O(2) 2.960 2_646
H(3) N(1) 3.016 1_454
H(3) C(4) 3.566 2_646
H(3) H(6) 2.731 2_646
H(3) H(38) 2.814 2_646
H(3) H(40) 2.597 1_454
H(3) H(41) 3.156 1_454
H(3) H(44) 3.425 2_646
H(4) O(1) 2.939 2_646
H(4) O(2) 3.518 2_646
H(4) C(3) 3.575 2_646
H(4) C(4) 3.016 2_646
H(4) H(6) 2.539 2_646
H(4) H(7) 2.714 2_646
H(4) H(37) 2.774 2_646
H(4) H(38) 3.158 2_646
H(5) O(4) 3.293 1_454
H(5) N(1) 3.347 1_454
H(5) C(24) 3.440 1_454
H(5) C(27) 3.543 2_656
H(5) C(28) 3.437 2_656
H(5) H(38) 3.398 2_646
H(5) H(39) 3.181 2_656
H(5) H(40) 3.104 1_454
H(5) H(43) 3.131 2_656
H(5) H(44) 2.986 2_656
H(5) H(47) 3.185 1_554
H(6) O(1) 3.488 2_656
H(6) C(2) 3.070 2_656
H(6) H(3) 2.731 2_656
H(6) H(4) 2.539 2_656
H(7) C(2) 3.543 2_656
H(7) C(28) 3.284 2_656
H(7) H(4) 2.714 2_656
H(7) H(44) 2.443 2_656
H(8) C(18) 3.547 2_756
H(8) H(24) 3.165 2_756
H(8) H(25) 3.190 2_756
H(8) H(44) 3.268 2_656
H(8) H(47) 3.159 1_554
H(9) O(1) 3.498 2_656
H(9) C(11) 3.586 1_565
H(9) H(2) 2.678 1_565
H(9) H(14) 2.739 1_565
H(9) H(15) 3.591 1_565
H(9) H(24) 3.279 2_756
H(10) C(18) 3.243 2_756
H(10) C(19) 3.322 2_756
H(10) H(12) 3.389 2_756
H(10) H(15) 2.806 2_756
H(10) H(24) 2.373 2_756
H(10) H(25) 3.398 2_756
H(10) H(26) 2.951 2_756
H(10) H(28) 2.804 2_756
H(11) C(11) 3.353 1_565
H(11) C(12) 3.478 1_565
H(11) C(19) 3.033 2_756
H(11) H(14) 2.869 1_565
H(11) H(15) 3.241 1_565
H(11) H(16) 2.795 1_565
H(11) H(26) 2.807 2_756
H(11) H(27) 3.054 2_756
H(11) H(28) 2.732 2_756
H(11) H(40) 3.584 2_757
H(12) C(19) 3.499 2_756
H(12) H(10) 3.389 2_746
H(12) H(28) 2.655 2_756
H(13) H(37) 2.984 2_646
H(14) O(1) 2.788 2_646
H(14) O(2) 3.342 1_545
H(14) C(6) 3.409 1_545
H(14) C(7) 3.321 1_545
H(14) H(9) 2.739 1_545
H(14) H(11) 2.869 1_545
H(14) H(26) 3.580 2_746
H(14) H(37) 2.481 2_646
H(14) H(38) 2.725 1_545
H(15) C(19) 3.486 2_746
H(15) H(9) 3.591 1_545
H(15) H(10) 2.806 2_746
H(15) H(11) 3.241 1_545
H(15) H(26) 2.668 2_746
H(15) H(27) 3.493 2_746
H(16) O(2) 3.590 1_545
H(16) O(4) 3.451 2_747
H(16) C(7) 3.592 1_545
H(16) H(11) 2.795 1_545
H(16) H(19) 2.813 1_545
H(16) H(27) 3.543 2_746
H(16) H(37) 3.346 2_646
H(16) H(38) 3.311 1_545
H(17) N(1) 2.724 2_757
H(17) H(40) 2.427 2_757
H(17) H(41) 2.712 2_757
H(18) C(19) 3.481 2_756
H(18) H(27) 2.926 2_756
H(18) H(28) 3.180 2_756
H(18) H(32) 3.183 1_565
H(19) O(4) 3.337 2_757
H(19) N(1) 3.124 2_757
H(19) C(21) 3.208 1_565
H(19) C(24) 3.372 2_757
H(19) H(16) 2.813 1_565
H(19) H(30) 2.920 1_565
H(19) H(31) 3.476 1_565
H(19) H(32) 2.756 1_565
H(19) H(39) 3.506 1_565
H(19) H(40) 2.839 2_757
H(20) N(1) 3.461 2_757
H(20) C(22) 3.485 2_757
H(20) C(24) 3.450 2_757
H(20) H(30) 3.451 1_565
H(20) H(31) 3.307 1_565
H(20) H(32) 3.574 1_565
H(20) H(34) 2.608 2_757
H(20) H(41) 3.580 2_757
H(20) H(42) 3.287 2_757
H(21) H(42) 2.716 2_757
H(21) H(46) 3.010 1_655
H(22) H(41) 3.301 2_757
H(22) H(43) 3.494 .
H(23) C(29) 3.261 1_655
H(23) C(30) 3.514 1_655
H(23) H(45) 2.811 1_655
H(23) H(46) 3.265 1_655
H(24) C(6) 3.176 2_746
H(24) H(8) 3.165 2_746
H(24) H(9) 3.279 2_746
H(24) H(10) 2.373 2_746
H(24) H(26) 3.342 2_746
H(24) H(27) 3.428 2_746
H(25) H(8) 3.190 2_746
H(25) H(10) 3.398 2_746
H(25) H(26) 3.588 2_746
H(25) H(27) 2.997 2_746
H(25) H(47) 3.537 2_747
H(26) C(6) 3.566 2_746
H(26) C(7) 3.557 2_746
H(26) C(11) 3.498 2_756
H(26) H(10) 2.951 2_746
H(26) H(11) 2.807 2_746
H(26) H(14) 3.580 2_756
H(26) H(15) 2.668 2_756
H(26) H(24) 3.342 2_756
H(26) H(25) 3.588 2_756
H(26) H(28) 3.295 2_756
H(27) H(11) 3.054 2_746
H(27) H(15) 3.493 2_756
H(27) H(16) 3.543 2_756
H(27) H(18) 2.926 2_746
H(27) H(24) 3.428 2_756
H(27) H(25) 2.997 2_756
H(27) H(47) 3.476 1_554
H(28) C(6) 3.488 2_746
H(28) C(7) 3.289 2_746
H(28) C(8) 3.373 2_746
H(28) H(10) 2.804 2_746
H(28) H(11) 2.732 2_746
H(28) H(12) 2.655 2_746
H(28) H(18) 3.180 2_746
H(28) H(26) 3.295 2_746
H(29) H(46) 3.354 1_655
H(30) O(4) 2.521 2_747
H(30) C(24) 3.326 2_747
H(30) H(19) 2.920 1_545
H(30) H(20) 3.451 1_545
H(30) H(33) 3.155 2_747
H(30) H(34) 3.388 2_747
H(31) C(25) 3.510 2_747
H(31) C(26) 3.153 2_747
H(31) C(31) 3.430 2_747
H(31) H(19) 3.476 1_545
H(31) H(20) 3.307 1_545
H(31) H(33) 3.532 2_747
H(31) H(34) 3.429 2_747
H(31) H(42) 2.804 2_747
H(32) C(15) 3.304 1_545
H(32) C(31) 3.497 2_747
H(32) C(32) 3.538 2_747
H(32) H(18) 3.183 1_545
H(32) H(19) 2.756 1_545
H(32) H(20) 3.574 1_545
H(33) H(30) 3.155 2_757
H(33) H(31) 3.532 2_757
H(33) H(34) 3.249 2_757
H(33) H(42) 3.311 2_757
H(34) C(16) 3.577 2_747
H(34) H(20) 2.608 2_747
H(34) H(30) 3.388 2_757
H(34) H(31) 3.429 2_757
H(34) H(33) 3.249 2_747
H(35) C(31) 3.545 1_655
H(35) C(32) 3.314 1_655
H(35) H(42) 3.457 2_757
H(35) H(43) 3.485 2_757
H(35) H(47) 3.412 1_655
H(36) C(25) 3.096 2_747
H(36) C(26) 2.996 2_747
H(36) C(27) 3.218 2_747
H(36) C(28) 3.483 2_747
H(36) C(30) 3.454 2_747
H(36) H(42) 3.320 2_747
H(37) O(2) 3.097 2_646
H(37) O(3) 2.114 2_656
H(37) O(4) 3.377 1_454
H(37) C(9) 3.527 2_656
H(37) C(11) 3.045 2_656
H(37) C(12) 3.041 2_656
H(37) H(2) 3.572 2_656
H(37) H(4) 2.774 2_656
H(37) H(13) 2.984 2_656
H(37) H(14) 2.481 2_656
H(37) H(16) 3.346 2_656
H(37) H(38) 2.329 2_646
H(37) H(39) 1.954 2_656
H(37) H(40) 3.294 1_454
H(37) H(44) 3.384 2_656
H(38) O(1) 1.922 2_656
H(38) O(3) 3.428 1_565
H(38) N(1) 3.151 2_757
H(38) C(2) 3.167 2_656
H(38) C(3) 3.004 2_656
H(38) C(11) 3.535 1_565
H(38) H(3) 2.814 2_656
H(38) H(4) 3.158 2_656
H(38) H(5) 3.398 2_656
H(38) H(14) 2.725 1_565
H(38) H(16) 3.311 1_565
H(38) H(37) 2.329 2_656
H(38) H(39) 2.955 1_565
H(38) H(40) 2.296 2_757
H(39) O(1) 2.567 2_646
H(39) O(2) 3.447 1_545
H(39) O(4) 2.077 2_747
H(39) N(1) 3.468 2_747
H(39) C(3) 3.426 2_646
H(39) C(24) 3.081 2_747
H(39) H(5) 3.181 2_646
H(39) H(19) 3.506 1_545
H(39) H(37) 1.954 2_646
H(39) H(38) 2.955 1_545
H(39) H(40) 3.099 2_747
H(39) H(43) 2.837 .
H(40) O(1) 3.044 1_656
H(40) O(2) 2.097 2_747
H(40) C(2) 3.353 1_656
H(40) C(3) 3.334 1_656
H(40) C(7) 3.334 2_747
H(40) C(14) 3.215 2_747
H(40) C(15) 3.416 2_747
H(40) H(3) 2.597 1_656
H(40) H(5) 3.104 1_656
H(40) H(11) 3.584 2_747
H(40) H(17) 2.427 2_747
H(40) H(19) 2.839 2_747
H(40) H(37) 3.294 1_656
H(40) H(38) 2.296 2_747
H(40) H(39) 3.099 2_757
H(41) O(2) 3.378 2_747
H(41) C(27) 3.068 2_747
H(41) C(28) 2.796 2_747
H(41) C(29) 3.367 2_747
H(41) H(3) 3.156 1_656
H(41) H(17) 2.712 2_747
H(41) H(20) 3.580 2_747
H(41) H(22) 3.301 2_747
H(41) H(43) 3.292 2_747
H(41) H(44) 2.793 2_747
H(42) C(16) 3.439 2_747
H(42) H(20) 3.287 2_747
H(42) H(21) 2.716 2_747
H(42) H(31) 2.804 2_757
H(42) H(33) 3.311 2_747
H(42) H(35) 3.457 2_747
H(42) H(36) 3.320 2_757
H(42) H(46) 3.114 2_647
H(43) O(3) 3.068 .
H(43) O(4) 2.399 2_747
H(43) C(24) 3.213 2_747
H(43) H(5) 3.131 2_646
H(43) H(22) 3.494 .
H(43) H(35) 3.485 2_747
H(43) H(39) 2.837 .
H(43) H(41) 3.292 2_757
H(43) H(47) 3.540 2_647
H(44) N(1) 3.517 2_757
H(44) C(3) 3.471 2_646
H(44) C(4) 3.204 2_646
H(44) H(3) 3.425 2_656
H(44) H(5) 2.986 2_646
H(44) H(7) 2.443 2_646
H(44) H(8) 3.268 2_646
H(44) H(37) 3.384 2_646
H(44) H(41) 2.793 2_757
H(45) C(1) 3.352 2_656
H(45) C(18) 3.586 1_455
H(45) H(1) 2.688 2_656
H(45) H(2) 3.160 2_656
H(45) H(23) 2.811 1_455
H(46) C(25) 3.543 2_657
H(46) C(26) 3.507 2_657
H(46) C(31) 3.044 2_657
H(46) C(32) 3.201 2_657
H(46) H(21) 3.010 1_455
H(46) H(23) 3.265 1_455
H(46) H(29) 3.354 1_455
H(46) H(42) 3.114 2_657
H(47) C(27) 3.381 2_657
H(47) C(28) 3.562 2_657
H(47) H(1) 3.013 1_556
H(47) H(5) 3.185 1_556
H(47) H(8) 3.159 1_556
H(47) H(25) 3.537 2_757
H(47) H(27) 3.476 1_556
H(47) H(35) 3.412 1_455
H(47) H(43) 3.540 2_657

loop_
_geom_hbond_atom_site_label_D
_geom_hbond_atom_site_label_H
_geom_hbond_atom_site_label_A
_geom_hbond_site_symmetry_A
_geom_hbond_distance_DA
_geom_hbond_distance_DH
_geom_hbond_distance_HA
_geom_hbond_angle_DHA
_geom_hbond_publ_flag
O(1) H(37) O(3) 2_656 2.857(5) 0.820 2.114 150.8 no
O(2) H(38) O(1) 2_656 2.681(6) 0.820 1.922 153.6 no
O(3) H(39) O(1) 2_646 2.857(5) 0.820 2.567 102.3 no
O(3) H(39) O(4) 2_747 2.792(7) 0.820 2.077 145.5 no
N(1) H(40) O(2) 2_747 2.937(8) 0.860 2.097 165.3 no

loop_
_geom_torsion_atom_site_label_1
_geom_torsion_atom_site_label_2
_geom_torsion_atom_site_label_3
_geom_torsion_atom_site_label_4
_geom_torsion
C(2) C(1) C(10) C(5) -52.3(7)
C(2) C(1) C(10) C(9) 67.4(7)
C(2) C(1) C(10) C(19) -169.5(5)
C(10) C(1) C(2) C(3) 58.4(6)
C(1) C(2) C(3) O(1) -176.2(4)
C(1) C(2) C(3) C(4) -56.9(7)
O(1) C(3) C(4) C(5) 175.0(5)
C(2) C(3) C(4) C(5) 56.1(8)
C(3) C(4) C(5) C(6) -179.8(5)
C(3) C(4) C(5) C(10) -53.2(6)
C(4) C(5) C(6) C(7) 75.0(7)
C(4) C(5) C(10) C(1) 48.4(7)
C(4) C(5) C(10) C(9) -73.7(6)
C(4) C(5) C(10) C(19) 164.3(4)
C(6) C(5) C(10) C(1) 173.2(6)
C(6) C(5) C(10) C(9) 51.2(8)
C(6) C(5) C(10) C(19) -70.9(7)
C(10) C(5) C(6) C(7) -51.4(9)
C(5) C(6) C(7) O(2) -69.2(7)
C(5) C(6) C(7) C(8) 51.1(8)
O(2) C(7) C(8) C(9) 70.1(6)
O(2) C(7) C(8) C(14) -52.2(6)
C(6) C(7) C(8) C(9) -53.3(8)
C(6) C(7) C(8) C(14) -175.5(5)
C(7) C(8) C(9) C(10) 57.2(8)
C(7) C(8) C(9) C(11) -175.0(6)
C(7) C(8) C(14) C(13) -177.3(5)
C(7) C(8) C(14) C(15) -52.6(8)
C(9) C(8) C(14) C(13) 58.2(7)
C(9) C(8) C(14) C(15) -177.2(5)
C(14) C(8) C(9) C(10) -179.9(4)
C(14) C(8) C(9) C(11) -52.1(7)
C(8) C(9) C(10) C(1) -173.0(5)
C(8) C(9) C(10) C(5) -53.9(7)
C(8) C(9) C(10) C(19) 66.5(7)
C(8) C(9) C(11) C(12) 53.5(7)
C(10) C(9) C(11) C(12) -179.9(4)
C(11) C(9) C(10) C(1) 61.5(7)
C(11) C(9) C(10) C(5) -179.4(5)
C(11) C(9) C(10) C(19) -59.0(7)
C(9) C(11) C(12) O(3) 66.8(6)
C(9) C(11) C(12) C(13) -56.0(7)
O(3) C(12) C(13) C(14) -66.5(6)
O(3) C(12) C(13) C(17) 44.0(7)
O(3) C(12) C(13) C(18) 171.7(4)
C(11) C(12) C(13) C(14) 54.0(7)
C(11) C(12) C(13) C(17) 164.4(5)
C(11) C(12) C(13) C(18) -67.8(6)
C(12) C(13) C(14) C(8) -58.0(7)
C(12) C(13) C(14) C(15) 170.7(6)
C(12) C(13) C(17) C(16) -154.0(5)
C(12) C(13) C(17) C(20) 83.3(7)
C(14) C(13) C(17) C(16) -39.6(6)
C(14) C(13) C(17) C(20) -162.4(6)
C(17) C(13) C(14) C(8) 178.8(5)
C(17) C(13) C(14) C(15) 47.5(6)
C(18) C(13) C(14) C(8) 61.6(6)
C(18) C(13) C(14) C(15) -69.8(6)
C(18) C(13) C(17) C(16) 79.1(6)
C(18) C(13) C(17) C(20) -43.7(8)
C(8) C(14) C(15) C(16) -166.0(6)
C(13) C(14) C(15) C(16) -35.8(7)
C(14) C(15) C(16) C(17) 9.8(7)
C(15) C(16) C(17) C(13) 19.1(7)
C(15) C(16) C(17) C(20) 147.5(6)
C(13) C(17) C(20) C(21) -56.2(9)
C(13) C(17) C(20) C(22) -177.7(5)
C(16) C(17) C(20) C(21) -174.9(6)
C(16) C(17) C(20) C(22) 63.6(7)
C(17) C(20) C(22) C(23) -156.6(6)
C(21) C(20) C(22) C(23) 80.0(7)
C(20) C(22) C(23) C(24) 178.1(7)
C(22) C(23) C(24) O(4) -49.7(11)
C(22) C(23) C(24) N(1) 130.4(7)
C(26) C(25) C(30) C(29) -4(2)
C(30) C(25) C(26) C(27) 2(2)
C(26) C(25) C(31) C(32) -165(8)
C(31) C(25) C(26) C(27) -178.8(13)
C(30) C(25) C(31) C(32) 14(9)
C(31) C(25) C(30) C(29) 176.7(15)
C(25) C(26) C(27) C(28) 2(2)
C(26) C(27) C(28) C(29) -5(2)
C(27) C(28) C(29) C(30) 3(2)
C(28) C(29) C(30) C(25) 2(2)
